data_4024407
loop_
_publ_author_name
'Ying Cheng'
'Bo Wang'
'Xiao-Rong Wang'
'Jian-Hong Zhang'
'De-Cai Fang'

_publ_section_title
;
An Experimental and Theoretical Study on the Interaction of N-Heterocyclic
Carbene-Derived 1,3-Dipoles with Methoxycarbonylallenes: Highly Regio- and
Stereoselective [3+2]-Cycloadditions Controlled by the Structures
of N-Heterocycles of 1,3-Dipoles
;
_journal_name_full 'Journal of Organic Chemistry'
_journal_page_first 2357
_journal_page_last 2367
_journal_paper_doi 10.1021/jo802687m
_journal_volume 74
_journal_year 2009
_chemical_formula_sum 'C35 H32 N4 O2 S'
_chemical_formula_weight 572.71
_chemical_name_systematic
; 
 ? 
;
_space_group_IT_number 15
_symmetry_cell_setting monoclinic
_symmetry_space_group_name_Hall '-C 2yc'
_symmetry_space_group_name_H-M 'C 1 2/c 1'
_atom_sites_solution_hydrogens geom
_atom_sites_solution_primary direct
_atom_sites_solution_secondary difmap
_audit_creation_method SHELXL-97
_cell_angle_alpha 90.00
_cell_angle_beta 123.03(3)
_cell_angle_gamma 90.00
_cell_formula_units_Z 8
_cell_length_a 31.981(6)
_cell_length_b 10.008(2)
_cell_length_c 23.073(5)
_cell_measurement_reflns_used 2342
_cell_measurement_temperature 113(2)
_cell_measurement_theta_max 22.5
_cell_measurement_theta_min 2.3
_cell_volume 6191(2)
_computing_cell_refinement crystalclear
_computing_data_collection crystalclear
_computing_data_reduction crystalclear
_computing_molecular_graphics 'Bruker SHELXTL'
_computing_publication_material 'Bruker SHELXTL'
_computing_structure_refinement 'SHELXL-97 (Sheldrick, 1997)'
_computing_structure_solution 'SHELXS-97 (Sheldrick, 1990)'
_diffrn_ambient_temperature 113(2)
_diffrn_detector_area_resol_mean 7.31
_diffrn_measured_fraction_theta_full 0.999
_diffrn_measured_fraction_theta_max 0.999
_diffrn_measurement_device_type 'Rigaku Saturn'
_diffrn_measurement_method '\w scans'
_diffrn_radiation_monochromator confocal
_diffrn_radiation_source 'rotating anode'
_diffrn_radiation_type MoK\a
_diffrn_radiation_wavelength 0.71073
_diffrn_reflns_av_R_equivalents 0.0926
_diffrn_reflns_av_sigmaI/netI 0.0886
_diffrn_reflns_limit_h_max 38
_diffrn_reflns_limit_h_min -32
_diffrn_reflns_limit_k_max 11
_diffrn_reflns_limit_k_min -11
_diffrn_reflns_limit_l_max 15
_diffrn_reflns_limit_l_min -27
_diffrn_reflns_number 18506
_diffrn_reflns_theta_full 25.00
_diffrn_reflns_theta_max 25.00
_diffrn_reflns_theta_min 1.52
_diffrn_standards_decay_% 0
_diffrn_standards_interval_count 0
_diffrn_standards_interval_time 0
_diffrn_standards_number 0
_exptl_absorpt_coefficient_mu 0.142
_exptl_absorpt_correction_T_max 0.9915
_exptl_absorpt_correction_T_min 0.9832
_exptl_absorpt_correction_type multi-scan
_exptl_absorpt_process_details crystalclear
_exptl_crystal_density_diffrn 1.229
_exptl_crystal_density_method 'not measured'
_exptl_crystal_F_000 2416
_exptl_crystal_size_max 0.12
_exptl_crystal_size_mid 0.10
_exptl_crystal_size_min 0.06
_platon_squeeze_details
;
;
_refine_diff_density_max 0.247
_refine_diff_density_min -0.284
_refine_diff_density_rms 0.058
_refine_ls_extinction_method none
_refine_ls_goodness_of_fit_ref 1.057
_refine_ls_hydrogen_treatment constr
_refine_ls_matrix_type full
_refine_ls_number_parameters 382
_refine_ls_number_reflns 5443
_refine_ls_number_restraints 0
_refine_ls_restrained_S_all 1.057
_refine_ls_R_factor_all 0.0935
_refine_ls_R_factor_gt 0.0613
_refine_ls_shift/su_max 0.002
_refine_ls_shift/su_mean 0.000
_refine_ls_structure_factor_coef Fsqd
_refine_ls_weighting_details 'calc w=1/[\s^2^(Fo^2^)+(0.0549P)^2^+1.8067P] where P=(Fo^2^+2Fc^2^)/3'
_refine_ls_weighting_scheme calc
_refine_ls_wR_factor_gt 0.1234
_refine_ls_wR_factor_ref 0.1365
_reflns_number_gt 3937
_reflns_number_total 5443
_reflns_threshold_expression >2sigma(I)
_cod_data_source_file jo802687m_si_006.cif
_cod_data_source_block r071220c1
_cod_depositor_comments
;
The following automatic conversions were performed:
'_symmetry_cell_setting' value 'Monoclinic' changed to 'monoclinic'
according to '/home/saulius/struct/CIF-dictionaries/cif_core.dic'
dictionary named 'cif_core.dic' version 2.4.1 from 2010-06-29.

Automatic conversion script
Id: cif_fix_enum 1527 2010-12-29 10:47:43Z saulius 
;
_cod_original_sg_symbol_H-M C2/c
_cod_database_code 4024407

loop_
_symmetry_equiv_pos_as_xyz
'x, y, z'
'-x, y, -z+1/2'
'x+1/2, y+1/2, z'
'-x+1/2, y+1/2, -z+1/2'
'-x, -y, -z'
'x, -y, z-1/2'
'-x+1/2, -y+1/2, -z'
'x+1/2, -y+1/2, z-1/2'

loop_
_atom_site_label
_atom_site_type_symbol
_atom_site_fract_x
_atom_site_fract_y
_atom_site_fract_z
_atom_site_U_iso_or_equiv
_atom_site_adp_type
_atom_site_occupancy
_atom_site_symmetry_multiplicity
_atom_site_calc_flag
_atom_site_refinement_flags
_atom_site_disorder_assembly
_atom_site_disorder_group
S1 S 0.75175(2) 0.92741(6) 0.76678(4) 0.0257(2) Uani 1 1 d . . .
O1 O 0.54367(6) 0.85754(17) 0.69547(12) 0.0311(5) Uani 1 1 d . . .
O2 O 0.53987(6) 0.82110(17) 0.59673(12) 0.0296(5) Uani 1 1 d . . .
N1 N 0.61716(7) 1.03863(19) 0.59707(13) 0.0233(6) Uani 1 1 d . . .
N2 N 0.64222(7) 0.91816(18) 0.62848(13) 0.0223(6) Uani 1 1 d . . .
N3 N 0.63020(7) 1.02855(18) 0.70324(13) 0.0219(6) Uani 1 1 d . . .
N4 N 0.69546(7) 0.78607(18) 0.79862(13) 0.0212(5) Uani 1 1 d . . .
C1 C 0.70027(8) 0.8662(2) 0.75579(16) 0.0215(7) Uani 1 1 d . . .
C2 C 0.64722(8) 0.8968(2) 0.69412(16) 0.0210(6) Uani 1 1 d . . .
C3 C 0.63964(8) 0.8155(2) 0.58555(16) 0.0212(7) Uani 1 1 d . . .
C4 C 0.66885(8) 0.7007(2) 0.61391(16) 0.0251(7) Uani 1 1 d . . .
H4 H 0.6903 0.6916 0.6627 0.030 Uiso 1 1 calc R . .
C5 C 0.66651(9) 0.6003(2) 0.57107(17) 0.0275(7) Uani 1 1 d . . .
H5 H 0.6862 0.5222 0.5908 0.033 Uiso 1 1 calc R . .
C6 C 0.63623(9) 0.6118(3) 0.50055(18) 0.0301(7) Uani 1 1 d . . .
H6 H 0.6346 0.5419 0.4715 0.036 Uiso 1 1 calc R . .
C7 C 0.60786(9) 0.7270(3) 0.47205(17) 0.0300(7) Uani 1 1 d . . .
H7 H 0.5873 0.7366 0.4232 0.036 Uiso 1 1 calc R . .
C8 C 0.60928(9) 0.8275(2) 0.51405(16) 0.0249(7) Uani 1 1 d . . .
H8 H 0.5894 0.9052 0.4940 0.030 Uiso 1 1 calc R . .
C9 C 0.61357(8) 1.1005(2) 0.64271(16) 0.0205(6) Uani 1 1 d . . .
C10 C 0.58853(8) 1.2314(2) 0.62966(16) 0.0225(7) Uani 1 1 d . . .
C11 C 0.55327(9) 1.2496(2) 0.64681(17) 0.0277(7) Uani 1 1 d . . .
H11 H 0.5478 1.1812 0.6705 0.033 Uiso 1 1 calc R . .
C12 C 0.52623(9) 1.3679(2) 0.62919(18) 0.0337(8) Uani 1 1 d . . .
H12 H 0.5021 1.3804 0.6405 0.040 Uiso 1 1 calc R . .
C13 C 0.53456(9) 1.4672(2) 0.59518(18) 0.0343(8) Uani 1 1 d . . .
H13 H 0.5159 1.5478 0.5829 0.041 Uiso 1 1 calc R . .
C14 C 0.56968(9) 1.4501(2) 0.57902(18) 0.0345(8) Uani 1 1 d . . .
H14 H 0.5754 1.5194 0.5560 0.041 Uiso 1 1 calc R . .
C15 C 0.59682(9) 1.3324(2) 0.59609(18) 0.0309(8) Uani 1 1 d . . .
H15 H 0.6211 1.3211 0.5848 0.037 Uiso 1 1 calc R . .
C16 C 0.65109(8) 1.0898(2) 0.76938(16) 0.0217(7) Uani 1 1 d . . .
C17 C 0.63449(9) 1.0525(2) 0.81134(17) 0.0275(7) Uani 1 1 d . . .
H17 H 0.6093 0.9864 0.7960 0.033 Uiso 1 1 calc R . .
C18 C 0.65467(10) 1.1116(3) 0.87572(18) 0.0344(8) Uani 1 1 d . . .
H18 H 0.6435 1.0852 0.9046 0.041 Uiso 1 1 calc R . .
C19 C 0.69108(10) 1.2088(3) 0.89798(19) 0.0397(9) Uani 1 1 d . . .
H19 H 0.7048 1.2496 0.9420 0.048 Uiso 1 1 calc R . .
C20 C 0.70734(10) 1.2464(3) 0.8557(2) 0.0384(9) Uani 1 1 d . . .
H20 H 0.7323 1.3132 0.8709 0.046 Uiso 1 1 calc R . .
C21 C 0.68765(9) 1.1877(2) 0.79142(17) 0.0270(7) Uani 1 1 d . . .
H21 H 0.6990 1.2141 0.7627 0.032 Uiso 1 1 calc R . .
C22 C 0.61598(8) 0.7771(2) 0.69710(15) 0.0206(6) Uani 1 1 d . . .
H22 H 0.6163 0.7013 0.6691 0.025 Uiso 1 1 calc R . .
C23 C 0.56268(9) 0.8215(2) 0.66531(18) 0.0253(7) Uani 1 1 d . . .
C24 C 0.48963(9) 0.8747(3) 0.55738(19) 0.0440(10) Uani 1 1 d . . .
H24A H 0.4905 0.9703 0.5673 0.066 Uiso 1 1 calc R . .
H24B H 0.4690 0.8279 0.5703 0.066 Uiso 1 1 calc R . .
H24C H 0.4754 0.8622 0.5079 0.066 Uiso 1 1 calc R . .
C25 C 0.64586(8) 0.7374(2) 0.77179(15) 0.0191(6) Uani 1 1 d . . .
C26 C 0.63471(8) 0.6662(2) 0.81034(16) 0.0232(7) Uani 1 1 d . . .
H26 H 0.6610 0.6537 0.8573 0.028 Uiso 1 1 calc R . .
C27 C 0.58563(9) 0.6029(2) 0.78884(17) 0.0257(7) Uani 1 1 d . . .
H27 H 0.5617 0.6156 0.7380 0.031 Uiso 1 1 calc R . .
C28 C 0.59380(10) 0.4525(2) 0.80489(19) 0.0359(8) Uani 1 1 d . . .
H28A H 0.6178 0.4395 0.8546 0.054 Uiso 1 1 calc R . .
H28B H 0.6068 0.4118 0.7791 0.054 Uiso 1 1 calc R . .
H28C H 0.5620 0.4104 0.7912 0.054 Uiso 1 1 calc R . .
C29 C 0.56428(10) 0.6681(3) 0.82724(19) 0.0347(8) Uani 1 1 d . . .
H29A H 0.5577 0.7628 0.8147 0.052 Uiso 1 1 calc R . .
H29B H 0.5883 0.6598 0.8772 0.052 Uiso 1 1 calc R . .
H29C H 0.5331 0.6234 0.8144 0.052 Uiso 1 1 calc R . .
C30 C 0.73670(8) 0.7550(2) 0.86703(15) 0.0213(6) Uani 1 1 d . . .
C31 C 0.75158(9) 0.8476(2) 0.91885(16) 0.0244(7) Uani 1 1 d . . .
H31 H 0.7351 0.9314 0.9091 0.029 Uiso 1 1 calc R . .
C32 C 0.79067(9) 0.8176(3) 0.98513(17) 0.0314(8) Uani 1 1 d . . .
H32 H 0.8009 0.8807 1.0213 0.038 Uiso 1 1 calc R . .
C33 C 0.81504(9) 0.6955(3) 0.99906(17) 0.0306(8) Uani 1 1 d . . .
H33 H 0.8421 0.6750 1.0446 0.037 Uiso 1 1 calc R . .
C34 C 0.79967(9) 0.6041(3) 0.94632(18) 0.0336(8) Uani 1 1 d . . .
H34 H 0.8164 0.5208 0.9559 0.040 Uiso 1 1 calc R . .
C35 C 0.76041(9) 0.6317(3) 0.87994(17) 0.0301(7) Uani 1 1 d . . .
H35 H 0.7498 0.5681 0.8439 0.036 Uiso 1 1 calc R . .

loop_
_atom_site_aniso_label
_atom_site_aniso_U_11
_atom_site_aniso_U_22
_atom_site_aniso_U_33
_atom_site_aniso_U_23
_atom_site_aniso_U_13
_atom_site_aniso_U_12
S1 0.0242(3) 0.0293(3) 0.0215(5) 0.0006(3) 0.0112(3) -0.0028(2)
O1 0.0257(8) 0.0391(10) 0.0248(15) 0.0044(10) 0.0114(10) 0.0041(8)
O2 0.0260(8) 0.0335(9) 0.0152(15) 0.0029(9) 0.0021(9) 0.0020(7)
N1 0.0269(9) 0.0206(10) 0.0184(17) 0.0034(11) 0.0099(11) 0.0030(8)
N2 0.0268(10) 0.0206(10) 0.0153(17) 0.0025(10) 0.0089(11) 0.0037(8)
N3 0.0259(9) 0.0190(9) 0.0146(16) 0.0001(10) 0.0070(10) 0.0020(8)
N4 0.0195(9) 0.0231(10) 0.0165(16) 0.0015(10) 0.0070(10) 0.0008(8)
C1 0.0248(11) 0.0199(11) 0.018(2) -0.0027(12) 0.0109(13) 0.0017(9)
C2 0.0257(11) 0.0193(11) 0.016(2) 0.0031(12) 0.0102(12) 0.0039(9)
C3 0.0211(11) 0.0241(12) 0.018(2) -0.0008(12) 0.0105(13) -0.0017(9)
C4 0.0227(11) 0.0307(13) 0.017(2) -0.0001(13) 0.0076(12) 0.0006(10)
C5 0.0310(12) 0.0288(13) 0.022(2) -0.0011(13) 0.0136(14) 0.0052(10)
C6 0.0369(13) 0.0324(13) 0.024(2) -0.0060(14) 0.0182(15) 0.0007(11)
C7 0.0331(13) 0.0398(15) 0.014(2) -0.0039(14) 0.0110(13) -0.0020(11)
C8 0.0236(11) 0.0291(13) 0.019(2) 0.0015(13) 0.0099(13) 0.0011(10)
C9 0.0207(10) 0.0230(12) 0.0132(19) 0.0032(12) 0.0063(12) -0.0006(9)
C10 0.0227(11) 0.0220(12) 0.0148(19) 0.0011(12) 0.0049(12) -0.0003(9)
C11 0.0315(12) 0.0263(12) 0.024(2) -0.0006(13) 0.0144(14) -0.0010(10)
C12 0.0278(12) 0.0302(14) 0.033(2) -0.0017(14) 0.0096(14) 0.0058(11)
C13 0.0342(13) 0.0228(13) 0.029(2) 0.0000(14) 0.0065(14) 0.0031(11)
C14 0.0355(14) 0.0241(13) 0.034(3) 0.0064(14) 0.0122(15) 0.0001(11)
C15 0.0312(12) 0.0267(13) 0.031(2) 0.0030(14) 0.0143(14) -0.0028(10)
C16 0.0228(11) 0.0231(11) 0.0121(19) -0.0013(12) 0.0049(12) 0.0048(9)
C17 0.0339(13) 0.0280(13) 0.022(2) 0.0003(14) 0.0161(14) 0.0043(11)
C18 0.0455(15) 0.0319(14) 0.026(2) 0.0028(15) 0.0195(16) 0.0103(12)
C19 0.0411(15) 0.0418(16) 0.020(2) -0.0090(16) 0.0058(16) 0.0143(13)
C20 0.0319(13) 0.0328(14) 0.039(3) -0.0136(16) 0.0118(16) -0.0003(11)
C21 0.0290(12) 0.0273(12) 0.022(2) -0.0034(13) 0.0119(13) -0.0003(10)
C22 0.0231(11) 0.0194(11) 0.0167(19) 0.0008(12) 0.0091(12) -0.0006(9)
C23 0.0253(12) 0.0181(12) 0.024(2) 0.0031(13) 0.0083(14) -0.0016(10)
C24 0.0245(12) 0.0501(17) 0.029(3) 0.0058(17) -0.0037(14) 0.0071(12)
C25 0.0184(10) 0.0190(11) 0.0153(19) -0.0014(12) 0.0062(12) 0.0003(9)
C26 0.0201(11) 0.0269(12) 0.016(2) -0.0004(13) 0.0058(12) 0.0007(9)
C27 0.0235(11) 0.0316(13) 0.019(2) 0.0032(13) 0.0096(12) -0.0037(10)
C28 0.0391(14) 0.0319(13) 0.033(2) 0.0025(15) 0.0167(15) -0.0072(12)
C29 0.0273(12) 0.0471(16) 0.029(2) 0.0008(16) 0.0151(14) -0.0026(12)
C30 0.0194(10) 0.0276(12) 0.0172(19) 0.0041(13) 0.0102(12) -0.0005(10)
C31 0.0295(12) 0.0242(12) 0.017(2) 0.0015(13) 0.0111(13) -0.0018(10)
C32 0.0334(13) 0.0332(14) 0.019(2) -0.0011(14) 0.0085(14) -0.0106(11)
C33 0.0228(11) 0.0463(16) 0.015(2) 0.0103(15) 0.0052(12) -0.0005(11)
C34 0.0312(13) 0.0444(15) 0.023(2) 0.0090(16) 0.0134(14) 0.0145(12)
C35 0.0325(13) 0.0310(13) 0.025(2) -0.0012(14) 0.0148(14) 0.0050(11)

loop_
_atom_type_symbol
_atom_type_description
_atom_type_scat_dispersion_real
_atom_type_scat_dispersion_imag
_atom_type_scat_source
C C 0.0033 0.0016 'International Tables Vol C Tables 4.2.6.8 and 6.1.1.4'
H H 0.0000 0.0000 'International Tables Vol C Tables 4.2.6.8 and 6.1.1.4'
N N 0.0061 0.0033 'International Tables Vol C Tables 4.2.6.8 and 6.1.1.4'
O O 0.0106 0.0060 'International Tables Vol C Tables 4.2.6.8 and 6.1.1.4'
S S 0.1246 0.1234 'International Tables Vol C Tables 4.2.6.8 and 6.1.1.4'

loop_
_geom_angle_atom_site_label_1
_geom_angle_atom_site_label_2
_geom_angle_atom_site_label_3
_geom_angle
_geom_angle_site_symmetry_1
_geom_angle_site_symmetry_3
_geom_angle_publ_flag
C23 O2 C24 116.4(2) . . ?
C9 N1 N2 105.8(2) . . ?
C3 N2 N1 117.8(2) . . ?
C3 N2 C2 124.2(2) . . ?
N1 N2 C2 111.8(2) . . ?
C9 N3 C16 123.33(19) . . ?
C9 N3 C2 106.6(2) . . ?
C16 N3 C2 122.6(2) . . ?
C1 N4 C30 122.20(19) . . ?
C1 N4 C25 115.3(2) . . ?
C30 N4 C25 122.5(2) . . ?
N4 C1 C2 106.75(19) . . ?
N4 C1 S1 128.0(2) . . ?
C2 C1 S1 125.2(2) . . ?
N2 C2 N3 100.2(2) . . ?
N2 C2 C1 115.7(2) . . ?
N3 C2 C1 110.5(2) . . ?
N2 C2 C22 116.3(2) . . ?
N3 C2 C22 112.13(19) . . ?
C1 C2 C22 102.3(2) . . ?
C8 C3 N2 120.7(2) . . ?
C8 C3 C4 118.8(3) . . ?
N2 C3 C4 120.4(3) . . ?
C5 C4 C3 120.0(3) . . ?
C5 C4 H4 120.0 . . ?
C3 C4 H4 120.0 . . ?
C6 C5 C4 121.0(3) . . ?
C6 C5 H5 119.5 . . ?
C4 C5 H5 119.5 . . ?
C5 C6 C7 119.1(3) . . ?
C5 C6 H6 120.4 . . ?
C7 C6 H6 120.4 . . ?
C8 C7 C6 120.6(3) . . ?
C8 C7 H7 119.7 . . ?
C6 C7 H7 119.7 . . ?
C7 C8 C3 120.3(2) . . ?
C7 C8 H8 119.8 . . ?
C3 C8 H8 119.8 . . ?
N1 C9 N3 114.7(2) . . ?
N1 C9 C10 122.9(3) . . ?
N3 C9 C10 122.0(3) . . ?
C15 C10 C11 119.6(2) . . ?
C15 C10 C9 120.9(2) . . ?
C11 C10 C9 119.3(2) . . ?
C12 C11 C10 119.9(3) . . ?
C12 C11 H11 120.1 . . ?
C10 C11 H11 120.1 . . ?
C13 C12 C11 119.9(3) . . ?
C13 C12 H12 120.1 . . ?
C11 C12 H12 120.1 . . ?
C14 C13 C12 120.3(2) . . ?
C14 C13 H13 119.8 . . ?
C12 C13 H13 119.8 . . ?
C13 C14 C15 120.4(3) . . ?
C13 C14 H14 119.8 . . ?
C15 C14 H14 119.8 . . ?
C10 C15 C14 119.9(3) . . ?
C10 C15 H15 120.1 . . ?
C14 C15 H15 120.1 . . ?
C17 C16 C21 120.0(3) . . ?
C17 C16 N3 119.8(2) . . ?
C21 C16 N3 120.2(3) . . ?
C16 C17 C18 120.1(3) . . ?
C16 C17 H17 120.0 . . ?
C18 C17 H17 120.0 . . ?
C19 C18 C17 120.2(3) . . ?
C19 C18 H18 119.9 . . ?
C17 C18 H18 119.9 . . ?
C18 C19 C20 119.5(3) . . ?
C18 C19 H19 120.3 . . ?
C20 C19 H19 120.3 . . ?
C19 C20 C21 120.9(3) . . ?
C19 C20 H20 119.6 . . ?
C21 C20 H20 119.6 . . ?
C20 C21 C16 119.3(3) . . ?
C20 C21 H21 120.3 . . ?
C16 C21 H21 120.3 . . ?
C25 C22 C23 118.7(2) . . ?
C25 C22 C2 103.2(2) . . ?
C23 C22 C2 109.17(18) . . ?
C25 C22 H22 108.4 . . ?
C23 C22 H22 108.4 . . ?
C2 C22 H22 108.4 . . ?
O1 C23 O2 124.5(2) . . ?
O1 C23 C22 126.9(3) . . ?
O2 C23 C22 108.5(3) . . ?
O2 C24 H24A 109.5 . . ?
O2 C24 H24B 109.5 . . ?
H24A C24 H24B 109.5 . . ?
O2 C24 H24C 109.5 . . ?
H24A C24 H24C 109.5 . . ?
H24B C24 H24C 109.5 . . ?
C26 C25 N4 121.9(3) . . ?
C26 C25 C22 132.5(2) . . ?
N4 C25 C22 105.5(2) . . ?
C25 C26 C27 128.1(3) . . ?
C25 C26 H26 116.0 . . ?
C27 C26 H26 116.0 . . ?
C26 C27 C29 110.2(2) . . ?
C26 C27 C28 108.84(19) . . ?
C29 C27 C28 110.4(2) . . ?
C26 C27 H27 109.1 . . ?
C29 C27 H27 109.1 . . ?
C28 C27 H27 109.1 . . ?
C27 C28 H28A 109.5 . . ?
C27 C28 H28B 109.5 . . ?
H28A C28 H28B 109.5 . . ?
C27 C28 H28C 109.5 . . ?
H28A C28 H28C 109.5 . . ?
H28B C28 H28C 109.5 . . ?
C27 C29 H29A 109.5 . . ?
C27 C29 H29B 109.5 . . ?
H29A C29 H29B 109.5 . . ?
C27 C29 H29C 109.5 . . ?
H29A C29 H29C 109.5 . . ?
H29B C29 H29C 109.5 . . ?
C31 C30 C35 121.4(3) . . ?
C31 C30 N4 119.0(2) . . ?
C35 C30 N4 119.6(3) . . ?
C30 C31 C32 119.4(2) . . ?
C30 C31 H31 120.3 . . ?
C32 C31 H31 120.3 . . ?
C31 C32 C33 120.1(3) . . ?
C31 C32 H32 119.9 . . ?
C33 C32 H32 119.9 . . ?
C34 C33 C32 119.6(3) . . ?
C34 C33 H33 120.2 . . ?
C32 C33 H33 120.2 . . ?
C35 C34 C33 121.2(3) . . ?
C35 C34 H34 119.4 . . ?
C33 C34 H34 119.4 . . ?
C34 C35 C30 118.3(3) . . ?
C34 C35 H35 120.8 . . ?
C30 C35 H35 120.8 . . ?

loop_
_geom_bond_atom_site_label_1
_geom_bond_atom_site_label_2
_geom_bond_distance
_geom_bond_site_symmetry_2
_geom_bond_publ_flag
S1 C1 1.642(2) . ?
O1 C23 1.202(3) . ?
O2 C23 1.333(4) . ?
O2 C24 1.450(3) . ?
N1 C9 1.280(4) . ?
N1 N2 1.410(3) . ?
N2 C3 1.398(3) . ?
N2 C2 1.450(4) . ?
N3 C9 1.394(4) . ?
N3 C16 1.428(4) . ?
N3 C2 1.485(3) . ?
N4 C1 1.345(3) . ?
N4 C30 1.434(3) . ?
N4 C25 1.437(3) . ?
C1 C2 1.538(3) . ?
C2 C22 1.585(3) . ?
C3 C8 1.390(4) . ?
C3 C4 1.398(3) . ?
C4 C5 1.382(4) . ?
C4 H4 0.9500 . ?
C5 C6 1.371(4) . ?
C5 H5 0.9500 . ?
C6 C7 1.391(4) . ?
C6 H6 0.9500 . ?
C7 C8 1.380(4) . ?
C7 H7 0.9500 . ?
C8 H8 0.9500 . ?
C9 C10 1.478(3) . ?
C10 C15 1.385(4) . ?
C10 C11 1.396(4) . ?
C11 C12 1.390(3) . ?
C11 H11 0.9500 . ?
C12 C13 1.379(4) . ?
C12 H12 0.9500 . ?
C13 C14 1.373(4) . ?
C13 H13 0.9500 . ?
C14 C15 1.387(3) . ?
C14 H14 0.9500 . ?
C15 H15 0.9500 . ?
C16 C17 1.385(4) . ?
C16 C21 1.392(3) . ?
C17 C18 1.388(4) . ?
C17 H17 0.9500 . ?
C18 C19 1.384(4) . ?
C18 H18 0.9500 . ?
C19 C20 1.385(5) . ?
C19 H19 0.9500 . ?
C20 C21 1.386(5) . ?
C20 H20 0.9500 . ?
C21 H21 0.9500 . ?
C22 C25 1.498(4) . ?
C22 C23 1.509(3) . ?
C22 H22 1.0000 . ?
C24 H24A 0.9800 . ?
C24 H24B 0.9800 . ?
C24 H24C 0.9800 . ?
C25 C26 1.331(4) . ?
C26 C27 1.504(3) . ?
C26 H26 0.9500 . ?
C27 C29 1.528(4) . ?
C27 C28 1.538(3) . ?
C27 H27 1.0000 . ?
C28 H28A 0.9800 . ?
C28 H28B 0.9800 . ?
C28 H28C 0.9800 . ?
C29 H29A 0.9800 . ?
C29 H29B 0.9800 . ?
C29 H29C 0.9800 . ?
C30 C31 1.377(4) . ?
C30 C35 1.393(3) . ?
C31 C32 1.381(4) . ?
C31 H31 0.9500 . ?
C32 C33 1.390(4) . ?
C32 H32 0.9500 . ?
C33 C34 1.381(4) . ?
C33 H33 0.9500 . ?
C34 C35 1.379(4) . ?
C34 H34 0.9500 . ?
C35 H35 0.9500 . ?

loop_
_geom_torsion_atom_site_label_1
_geom_torsion_atom_site_label_2
_geom_torsion_atom_site_label_3
_geom_torsion_atom_site_label_4
_geom_torsion
_geom_torsion_site_symmetry_1
_geom_torsion_site_symmetry_2
_geom_torsion_site_symmetry_3
_geom_torsion_site_symmetry_4
_geom_torsion_publ_flag
C9 N1 N2 C3 163.2(2) . . . . ?
C9 N1 N2 C2 9.6(2) . . . . ?
C30 N4 C1 C2 -169.4(2) . . . . ?
C25 N4 C1 C2 8.7(3) . . . . ?
C30 N4 C1 S1 8.0(4) . . . . ?
C25 N4 C1 S1 -173.89(19) . . . . ?
C3 N2 C2 N3 -160.89(19) . . . . ?
N1 N2 C2 N3 -9.3(2) . . . . ?
C3 N2 C2 C1 80.3(3) . . . . ?
N1 N2 C2 C1 -128.09(19) . . . . ?
C3 N2 C2 C22 -39.8(3) . . . . ?
N1 N2 C2 C22 111.8(2) . . . . ?
C9 N3 C2 N2 5.7(2) . . . . ?
C16 N3 C2 N2 -144.9(2) . . . . ?
C9 N3 C2 C1 128.3(2) . . . . ?
C16 N3 C2 C1 -22.4(3) . . . . ?
C9 N3 C2 C22 -118.3(2) . . . . ?
C16 N3 C2 C22 91.0(3) . . . . ?
N4 C1 C2 N2 -148.9(2) . . . . ?
S1 C1 C2 N2 33.6(3) . . . . ?
N4 C1 C2 N3 98.1(2) . . . . ?
S1 C1 C2 N3 -79.4(3) . . . . ?
N4 C1 C2 C22 -21.4(3) . . . . ?
S1 C1 C2 C22 161.1(2) . . . . ?
N1 N2 C3 C8 -6.3(3) . . . . ?
C2 N2 C3 C8 143.8(2) . . . . ?
N1 N2 C3 C4 171.7(2) . . . . ?
C2 N2 C3 C4 -38.3(3) . . . . ?
C8 C3 C4 C5 -1.2(3) . . . . ?
N2 C3 C4 C5 -179.2(2) . . . . ?
C3 C4 C5 C6 0.7(4) . . . . ?
C4 C5 C6 C7 0.6(4) . . . . ?
C5 C6 C7 C8 -1.4(4) . . . . ?
C6 C7 C8 C3 0.8(4) . . . . ?
N2 C3 C8 C7 178.5(2) . . . . ?
C4 C3 C8 C7 0.5(4) . . . . ?
N2 N1 C9 N3 -5.5(3) . . . . ?
N2 N1 C9 C10 -178.79(19) . . . . ?
C16 N3 C9 N1 150.1(2) . . . . ?
C2 N3 C9 N1 -0.3(3) . . . . ?
C16 N3 C9 C10 -36.6(3) . . . . ?
C2 N3 C9 C10 173.00(19) . . . . ?
N1 C9 C10 C15 -44.3(4) . . . . ?
N3 C9 C10 C15 143.0(3) . . . . ?
N1 C9 C10 C11 130.9(3) . . . . ?
N3 C9 C10 C11 -41.8(3) . . . . ?
C15 C10 C11 C12 1.0(4) . . . . ?
C9 C10 C11 C12 -174.2(3) . . . . ?
C10 C11 C12 C13 -0.4(4) . . . . ?
C11 C12 C13 C14 -0.4(5) . . . . ?
C12 C13 C14 C15 0.6(5) . . . . ?
C11 C10 C15 C14 -0.8(4) . . . . ?
C9 C10 C15 C14 174.4(3) . . . . ?
C13 C14 C15 C10 0.0(5) . . . . ?
C9 N3 C16 C17 131.9(2) . . . . ?
C2 N3 C16 C17 -82.3(3) . . . . ?
C9 N3 C16 C21 -47.4(3) . . . . ?
C2 N3 C16 C21 98.4(3) . . . . ?
C21 C16 C17 C18 -0.7(4) . . . . ?
N3 C16 C17 C18 179.9(2) . . . . ?
C16 C17 C18 C19 0.6(4) . . . . ?
C17 C18 C19 C20 -0.2(4) . . . . ?
C18 C19 C20 C21 0.0(4) . . . . ?
C19 C20 C21 C16 0.0(4) . . . . ?
C17 C16 C21 C20 0.4(4) . . . . ?
N3 C16 C21 C20 179.8(2) . . . . ?
N2 C2 C22 C25 152.99(19) . . . . ?
N3 C2 C22 C25 -92.5(2) . . . . ?
C1 C2 C22 C25 25.9(2) . . . . ?
N2 C2 C22 C23 -79.9(3) . . . . ?
N3 C2 C22 C23 34.6(3) . . . . ?
C1 C2 C22 C23 153.0(2) . . . . ?
C24 O2 C23 O1 3.2(4) . . . . ?
C24 O2 C23 C22 -173.64(19) . . . . ?
C25 C22 C23 O1 17.8(3) . . . . ?
C2 C22 C23 O1 -99.9(3) . . . . ?
C25 C22 C23 O2 -165.4(2) . . . . ?
C2 C22 C23 O2 76.8(3) . . . . ?
C1 N4 C25 C26 -174.4(2) . . . . ?
C30 N4 C25 C26 3.7(4) . . . . ?
C1 N4 C25 C22 8.9(3) . . . . ?
C30 N4 C25 C22 -173.0(2) . . . . ?
C23 C22 C25 C26 41.4(4) . . . . ?
C2 C22 C25 C26 162.3(2) . . . . ?
C23 C22 C25 N4 -142.5(2) . . . . ?
C2 C22 C25 N4 -21.6(2) . . . . ?
N4 C25 C26 C27 -176.6(2) . . . . ?
C22 C25 C26 C27 -1.1(4) . . . . ?
C25 C26 C27 C29 -115.1(3) . . . . ?
C25 C26 C27 C28 123.7(3) . . . . ?
C1 N4 C30 C31 78.7(3) . . . . ?
C25 N4 C30 C31 -99.3(3) . . . . ?
C1 N4 C30 C35 -102.2(3) . . . . ?
C25 N4 C30 C35 79.8(3) . . . . ?
C35 C30 C31 C32 -0.3(4) . . . . ?
N4 C30 C31 C32 178.9(2) . . . . ?
C30 C31 C32 C33 0.6(4) . . . . ?
C31 C32 C33 C34 -0.4(4) . . . . ?
C32 C33 C34 C35 -0.2(4) . . . . ?
C33 C34 C35 C30 0.6(4) . . . . ?
C31 C30 C35 C34 -0.3(4) . . . . ?
N4 C30 C35 C34 -179.5(2) . . . . ?

loop_
_platon_squeeze_void_nr
_platon_squeeze_void_average_x
_platon_squeeze_void_average_y
_platon_squeeze_void_average_z
_platon_squeeze_void_volume
_platon_squeeze_void_count_electrons
1 0.500 -0.086 0.250 71.0 21.1
2 0.500 0.086 0.750 71.0 21.1
3 0.000 0.414 0.250 71.0 21.1
4 0.000 0.586 0.750 71.0 21.1
